data_7247708
loop_
_publ_author_name
'Mangstl, Martin'
'Wied, Jan Konrad'
'Weber, Johannes'
'Pritzel, Christian'
'Trettin, Reinhard'
'Schmedt auf der G\"unne, J\"orn'

_publ_section_title
;
 Synthesis and characterization of methylammonium phosphates as
 crystalline approximants for anhydrous, low melting phosphate glasses
;
_journal_issue 4
_journal_name_full 'RSC Advances'
_journal_page_first 1822
_journal_page_last 1830
_journal_paper_doi 10.1039/C8RA07736C
_journal_volume 9
_journal_year 2019
_chemical_formula_moiety 'O6 P2, 2(C H6 N)'
_chemical_formula_sum 'C2 H12 N2 O6 P2'
_chemical_formula_weight 222.07
_chemical_name_common 'methylammonium catena-polyphosphate'
_chemical_name_systematic 'methylammonium catena-polyphosphate'
_chemical_properties_physical 'air-sensitive, moisture-sensitive, hygroscopic'
_space_group_IT_number 2
_space_group_name_Hall '-P 1'
_space_group_name_H-M_alt 'P -1'
_symmetry_cell_setting triclinic
_symmetry_Int_Tables_number 2
_symmetry_space_group_name_Hall '-P 1'
_symmetry_space_group_name_H-M 'P -1'
_audit_creation_method 'TOPAS ACADEMIC 4.1 + PLATON'
_cell_angle_alpha 91.0660(51)
_cell_angle_beta 87.8402(62)
_cell_angle_gamma 106.5381(39)
_cell_formula_units_Z 2
_cell_length_a 13.21653(98)
_cell_length_b 7.88834(64)
_cell_length_c 4.65345(23)
_cell_measurement_temperature 294
_cell_measurement_theta_max 64.99
_cell_measurement_theta_min 5.00
_cell_volume 464.74(6)
_computing_molecular_graphics 'Diamond 3.0'
_computing_publication_material 'TOPAS ACADEMIC 4.1'
_computing_structure_refinement 'TOPAS ACADEMIC 4.1'
_computing_structure_solution 'FOX 1.9.8-1295'
_diffrn_ambient_pressure 1000
_diffrn_ambient_temperature 294(2)
_diffrn_measurement_device_type 'STOE Stadi P'
_diffrn_radiation_monochromator Ge-111
_diffrn_radiation_probe x-ray
_diffrn_radiation_type 'Cu K\a~1~'
_diffrn_radiation_wavelength 1.540596
_diffrn_reflns_number 341
_diffrn_reflns_theta_max 64.99
_diffrn_source 'sealed X-ray tube'
_diffrn_source_type 'STOE sealed Cu tube'
_exptl_absorpt_coefficient_mu 4.354
_exptl_crystal_colour colourless
_exptl_crystal_density_diffrn 1.5870
_exptl_crystal_description microcrystalline
_exptl_crystal_F_000 232.0
_exptl_crystal_recrystallization_method 'from NMF/CH3CN '
_pd_calc_method 'Rietveld Refinement'
_pd_char_colour grey
_pd_char_particle_morphology powder
_pd_meas_number_of_points 6000
_pd_proc_ls_prof_R_factor 0.05421
_pd_proc_ls_prof_wR_factor 0.07020
_pd_proc_number_of_points 6000
_refine_ls_goodness_of_fit_all 1.336
_refine_ls_hydrogen_treatment constr
_refine_ls_matrix_type full
_refine_ls_number_constraints 12
_refine_ls_number_parameters 60
_refine_ls_number_restraints 8
_refine_ls_R_Fsqd_factor 0.01169
_refine_ls_shift/su_max 0.00
_refine_ls_shift/su_mean 0.00
_reflns_d_resolution_high 12.663
_reflns_d_resolution_low 1.430
_reflns_limit_h_max 9
_reflns_limit_h_min 0
_reflns_limit_k_max 4
_reflns_limit_k_min -5
_reflns_limit_l_max 3
_reflns_limit_l_min -3
_reflns_number_total 341
_cod_data_source_file CH3NH6PO3.cif
_cod_data_source_block 1
_cod_original_cell_volume 464.736(57)
_cod_database_code 7247708
_pd_proc_ls_prof_r_expected 0.05254

loop_
_symmetry_equiv_pos_as_xyz
'-x, -y, -z'
'x, y, z'

loop_
_atom_site_label
_atom_site_type_symbol
_atom_site_symmetry_multiplicity
_atom_site_fract_x
_atom_site_fract_y
_atom_site_fract_z
_atom_site_occupancy
_atom_site_B_iso_or_equiv
_atom_site_U_iso_or_equiv
P1 P 2 0.73114(44) 0.82765(90) 0.7372(14) 1 3.45(28) 0.044(4)
P2 P 2 0.75705(46) 0.62077(80) 0.2210(19) 1 3.45(28) 0.044(4)
O1 O 2 0.61234(66) 0.7650(22) 0.7442(41) 1 2.43(30) 0.031(4)
O2 O 2 0.7705(13) 1.02588(27) 0.7768(43) 1 2.43(30) 0.031(4)
O3 O 2 0.78351(86) 0.6982(13) 0.8924(27) 1 2.43(30) 0.031(7)
O4 O 2 0.64625(71) 0.5097(21) 0.2371(44) 1 2.43(30) 0.031(7)
O5 O 2 0.7606(13) 0.7975(12) 0.3989(16) 1 2.43(30) 0.031(7)
O6 O 2 0.85365(65) 0.5686(15) 0.2639(39) 1 2.43(30) 0.031(7)
N1 N 2 0.536151 0.3517126 0.7465294 1 5.06(53) 0.064(10)
N2 N 2 0.02758268 0.7622273 0.746394 1 5.06(53) 0.064(10)
C1 C 2 0.5910426 0.21443 0.7379048 1 3.76(59) 0.048(11)
C2 C 2 0.1428746 0.7798399 0.716367 1 3.76(59) 0.048(11)
H1 H 2 0.5441781 0.4057897 0.9172178 1 7.59(80) 0.096(11)
H2 H 2 0.467745 0.3025469 0.7185643 1 7.59(80) 0.096(10)
H3 H 2 0.5823841 0.1560996 0.5537914 1 5.64(89) 0.071(10)
H4 H 2 0.6648288 0.2674626 0.7680693 1 5.64(89) 0.071(10)
H5 H 2 0.5619002 0.1297292 0.8861995 1 5.64(89) 0.071(11)
H6 H 2 0.5631684 0.4302373 0.6090477 1 7.59(80) 0.096(11)
H7 H 2 0.01786618 0.8691812 0.7616344 1 7.59(80) 0.096(11)
H8 H 2 0.0007931897 0.7001573 0.9031156 1 7.59(80) 0.096(10)
H9 H 2 0.1533553 0.664474 0.699928 1 5.64(89) 0.071(4)
H10 H 2 0.1717711 0.8467919 0.547319 1 5.64(89) 0.071(4)
H11 H 2 0.1776961 0.8395889 0.8825295 1 5.64(89) 0.071(4)
H12 H 2 -0.004699715 0.706835 0.5923476 1 7.59(80) 0.096(4)

loop_
_atom_type_symbol
_atom_type_description
_atom_type_scat_dispersion_real
_atom_type_scat_dispersion_imag
_atom_type_scat_source
P P 0.2955 0.4335 'International Tables Vol C Tables 4.2.6.8'
O O 0.0492 0.0322 'International Tables Vol C Tables 4.2.6.8'
N N 0.0311 0.0180 'International Tables Vol C Tables 4.2.6.8'
C C 0.0181 0.0091 'International Tables Vol C Tables 4.2.6.8'

loop_
_geom_angle_atom_site_label_1
_geom_angle_atom_site_label_2
_geom_angle_atom_site_label_3
_geom_angle
_geom_angle_site_symmetry_1
_geom_angle_site_symmetry_2
_geom_angle_site_symmetry_3
_geom_angle_publ_flag
O1 P1 O3 113.6(8) . . . yes
O1 P1 O5 102.1(10) . . . yes
O1 P1 O2_d 111.2(10) . . . yes
O3 P1 O5 101.5(8) . . . yes
O3 P1 O2_d 121.7(9) . . . yes
O5 P1 O2_d 103.6(9) . . . yes
O4 P2 O5 106.4(9) . . . yes
O4 P2 O6 128.6(8) . . . yes
O4 P2 O3_b 108.2(10) . . . yes
O5 P2 O6 110.1(9) . . . yes
O5 P2 O3_b 101.1(6) . . . yes
O6 P2 O3_b 99.0(9) . . . yes
P1 O3 P2_c 127.0(9) . . . yes
P1 O5 P2 131.0(7) . . . yes

loop_
_geom_bond_atom_site_label_1
_geom_bond_atom_site_label_2
_geom_bond_distance
_geom_bond_site_symmetry_1
_geom_bond_site_symmetry_2
_geom_bond_publ_flag
P1 O1 1.505(12) . . yes
P1 O3 1.584(13) . . yes
P1 O5 1.637(11) . . yes
P1 O2_d 1.51(2) . . yes
P2 O4 1.476(14) . . yes
P2 O5 1.598(11) . . yes
P2 O6 1.470(12) . . yes
P2 O3_b 1.647(16) . . yes
N1 C1 1.4643(1) . . yes
N2 C2 1.4916(1) . . yes
